data_7244764
loop_
_publ_author_name
'Wu, Zhi-li'
'Li, Jia-yu'
'Huang, Peng-li'
'Sun, Ze-shi'
'Li, Hui-liang'
'Zhang, Wei-dong'

_publ_section_title
;
 New ent-kaurane diterpenoid acids from Nouelia insignis Franch and their
 anti-inflammatory activity
;
_journal_issue 18
_journal_name_full 'RSC Advances'
_journal_page_first 11155
_journal_page_last 11163
_journal_paper_doi 10.1039/D2RA01684B
_journal_volume 12
_journal_year 2022
_chemical_absolute_configuration ad
_chemical_formula_sum 'C20 H34 O7'
_chemical_formula_weight 386.47
_space_group_crystal_system orthorhombic
_space_group_IT_number 19
_space_group_name_Hall 'P 2ac 2ab'
_space_group_name_H-M_alt 'P 21 21 21'
_atom_sites_solution_hydrogens mixed
_audit_creation_method SHELXL-2013
_audit_update_record
;
2021-12-07 deposited with the CCDC.	2022-04-05 downloaded from the CCDC.
;
_cell_angle_alpha 90
_cell_angle_beta 90
_cell_angle_gamma 90
_cell_formula_units_Z 4
_cell_length_a 7.4300(3)
_cell_length_b 12.1373(5)
_cell_length_c 21.6486(8)
_cell_measurement_reflns_used 9938
_cell_measurement_temperature 293(2)
_cell_measurement_theta_max 139.936
_cell_measurement_theta_min 7.283
_cell_volume 1952.27(13)
_computing_cell_refinement 'Bruker SAINT'
_computing_data_collection 'Bruker APEX2'
_computing_data_reduction 'Bruker SAINT'
_computing_molecular_graphics 'Bruker SHELXTL'
_computing_publication_material 'Bruker SHELXTL'
_computing_structure_refinement 'SHELXL-2013 (Sheldrick, 2013)'
_computing_structure_solution 'SHELXS-97 (Sheldrick 2008)'
_diffrn_ambient_temperature 293(2)
_diffrn_measured_fraction_theta_full 0.991
_diffrn_measured_fraction_theta_max 0.991
_diffrn_measurement_device_type 'Bruker APEX-II CCD'
_diffrn_measurement_method '\f and \w scans'
_diffrn_radiation_type CuK\a
_diffrn_radiation_wavelength 1.54178
_diffrn_reflns_av_R_equivalents 0.0500
_diffrn_reflns_av_unetI/netI 0.0336
_diffrn_reflns_Laue_measured_fraction_full 0.991
_diffrn_reflns_Laue_measured_fraction_max 0.991
_diffrn_reflns_limit_h_max 8
_diffrn_reflns_limit_h_min -8
_diffrn_reflns_limit_k_max 14
_diffrn_reflns_limit_k_min -14
_diffrn_reflns_limit_l_max 24
_diffrn_reflns_limit_l_min -26
_diffrn_reflns_number 15527
_diffrn_reflns_point_group_measured_fraction_full 0.991
_diffrn_reflns_point_group_measured_fraction_max 0.992
_diffrn_reflns_theta_full 67.679
_diffrn_reflns_theta_max 67.970
_diffrn_reflns_theta_min 4.176
_exptl_absorpt_coefficient_mu 0.809
_exptl_absorpt_correction_T_max 0.7456
_exptl_absorpt_correction_T_min 0.5105
_exptl_absorpt_correction_type multi-scan
_exptl_absorpt_process_details sadabs
_exptl_crystal_colour colorless
_exptl_crystal_density_diffrn 1.315
_exptl_crystal_description prismatic
_exptl_crystal_F_000 840
_exptl_crystal_size_max 0.200
_exptl_crystal_size_mid 0.140
_exptl_crystal_size_min 0.090
_refine_diff_density_max 0.387
_refine_diff_density_min -0.236
_refine_diff_density_rms 0.039
_refine_ls_abs_structure_details
; 
 Flack x determined using 1397 quotients [(I+)-(I-)]/[(I+)+(I-)] 
 (Parsons and Flack (2004), Acta Cryst. A60, s61). 
;
_refine_ls_abs_structure_Flack 0.04(8)
_refine_ls_extinction_method none
_refine_ls_goodness_of_fit_ref 1.093
_refine_ls_hydrogen_treatment mixed
_refine_ls_matrix_type full
_refine_ls_number_parameters 256
_refine_ls_number_reflns 3520
_refine_ls_number_restraints 5
_refine_ls_restrained_S_all 1.107
_refine_ls_R_factor_all 0.0404
_refine_ls_R_factor_gt 0.0389
_refine_ls_shift/su_max 0.038
_refine_ls_shift/su_mean 0.003
_refine_ls_structure_factor_coef Fsqd
_refine_ls_weighting_details 'w=1/[\s^2^(Fo^2^)+(0.0564P)^2^+0.4277P] where P=(Fo^2^+2Fc^2^)/3'
_refine_ls_weighting_scheme calc
_refine_ls_wR_factor_gt 0.1043
_refine_ls_wR_factor_ref 0.1057
_reflns_Friedel_coverage 0.730
_reflns_Friedel_fraction_full 0.992
_reflns_Friedel_fraction_max 0.992
_reflns_number_gt 3407
_reflns_number_total 3520
_reflns_threshold_expression 'I > 2\s(I)'
_cod_data_source_file d2ra01684b2.cif
_cod_data_source_block cu_d8v21936_0m
_cod_database_code 7244764
_shelx_space_group_comment
; 
The symmetry employed for this shelxl refinement is uniquely defined 
by the following loop, which should always be used as a source of 
symmetry information in preference to the above space-group names. 
They are only intended as comments. 
;
_shelx_estimated_absorpt_t_min 0.855
_shelx_estimated_absorpt_t_max 0.931
_shelxl_version_number 2013-4

loop_
_space_group_symop_operation_xyz
'x, y, z'
'-x+1/2, -y, z+1/2'
'-x, y+1/2, -z+1/2'
'x+1/2, -y+1/2, -z'

loop_
_atom_site_label
_atom_site_type_symbol
_atom_site_fract_x
_atom_site_fract_y
_atom_site_fract_z
_atom_site_U_iso_or_equiv
_atom_site_adp_type
_atom_site_occupancy
_atom_site_site_symmetry_order
_atom_site_calc_flag
_atom_site_refinement_flags_posn
_atom_site_refinement_flags_adp
_atom_site_refinement_flags_occupancy
_atom_site_disorder_assembly
_atom_site_disorder_group
O1 O 0.3474(2) 0.11742(16) 0.20437(8) 0.0362(4) Uani 1 1 d . . . . .
O2 O 0.3595(3) 0.33300(18) 0.17497(10) 0.0475(6) Uani 1 1 d D . . . .
O3 O 0.5122(3) -0.08086(15) 0.21987(9) 0.0385(4) Uani 1 1 d . . . . .
O4 O 0.5000(3) -0.0024(2) -0.15834(10) 0.0587(7) Uani 1 1 d . . . . .
O5 O 0.7274(3) 0.02910(18) -0.09580(8) 0.0407(5) Uani 1 1 d . . . . .
H5 H 0.7639 0.0642 -0.1256 0.061 Uiso 1 1 calc R U . . .
C1 C 0.2220(3) 0.0287(3) 0.01741(12) 0.0364(6) Uani 1 1 d . . . . .
H1A H 0.1761 -0.0297 0.0437 0.044 Uiso 1 1 calc R U . . .
H1B H 0.1561 0.0954 0.0272 0.044 Uiso 1 1 calc R U . . .
C2 C 0.1872(3) -0.0017(3) -0.04987(13) 0.0418(7) Uani 1 1 d . . . . .
H2A H 0.0596 -0.0149 -0.0558 0.050 Uiso 1 1 calc R U . . .
H2B H 0.2220 0.0593 -0.0762 0.050 Uiso 1 1 calc R U . . .
C3 C 0.2924(4) -0.1041(2) -0.06823(12) 0.0377(6) Uani 1 1 d . . . . .
H3A H 0.2686 -0.1207 -0.1113 0.045 Uiso 1 1 calc R U . . .
H3B H 0.2508 -0.1661 -0.0438 0.045 Uiso 1 1 calc R U . . .
C4 C 0.4958(3) -0.0904(2) -0.05901(11) 0.0282(5) Uani 1 1 d . . . . .
C5 C 0.5305(3) -0.05624(19) 0.00936(10) 0.0250(5) Uani 1 1 d . . . . .
H5A H 0.4794 -0.1171 0.0334 0.030 Uiso 1 1 calc R U . . .
C6 C 0.7279(3) -0.0518(2) 0.03021(11) 0.0294(5) Uani 1 1 d . . . . .
H6A H 0.7945 -0.1120 0.0115 0.035 Uiso 1 1 calc R U . . .
H6B H 0.7820 0.0170 0.0170 0.035 Uiso 1 1 calc R U . . .
C7 C 0.7367(3) -0.0609(2) 0.10041(11) 0.0314(5) Uani 1 1 d . . . . .
H7A H 0.6853 -0.1308 0.1131 0.038 Uiso 1 1 calc R U . . .
H7B H 0.8616 -0.0597 0.1134 0.038 Uiso 1 1 calc R U . . .
C8 C 0.6364(3) 0.0319(2) 0.13192(11) 0.0259(5) Uani 1 1 d . . . . .
C9 C 0.4435(3) 0.04885(19) 0.10451(10) 0.0243(5) Uani 1 1 d . . . . .
H9 H 0.3763 -0.0161 0.1183 0.029 Uiso 1 1 calc R U . . .
C10 C 0.4238(3) 0.0470(2) 0.03209(10) 0.0256(5) Uani 1 1 d . . . . .
C11 C 0.3529(3) 0.1461(2) 0.13900(11) 0.0290(5) Uani 1 1 d . . . . .
H11 H 0.2320 0.1609 0.1228 0.035 Uiso 1 1 calc R U . . .
C12 C 0.4634(4) 0.2513(2) 0.14374(12) 0.0326(5) Uani 1 1 d . . . . .
H12 H 0.5009 0.2771 0.1028 0.039 Uiso 1 1 calc R U . . .
C13 C 0.6234(3) 0.2091(2) 0.18065(12) 0.0306(5) Uani 1 1 d . . . . .
H13 H 0.6898 0.2673 0.2023 0.037 Uiso 1 1 calc R U . . .
C14 C 0.7408(3) 0.1406(2) 0.13611(12) 0.0314(5) Uani 1 1 d . . . . .
H14A H 0.7503 0.1758 0.0960 0.038 Uiso 1 1 calc R U . . .
H14B H 0.8605 0.1291 0.1528 0.038 Uiso 1 1 calc R U . . .
C15 C 0.6149(3) 0.0128(2) 0.20221(11) 0.0290(5) Uani 1 1 d . . . . .
H15 H 0.7355 0.0048 0.2200 0.035 Uiso 1 1 calc R U . . .
C16 C 0.5371(4) 0.1223(2) 0.22461(11) 0.0318(6) Uani 1 1 d . . . . .
C17 C 0.5397(5) 0.1416(3) 0.29269(12) 0.0428(6) Uani 1 1 d . . . . .
H17A H 0.4752 0.2081 0.3020 0.064 Uiso 1 1 calc R U . . .
H17B H 0.6619 0.1486 0.3065 0.064 Uiso 1 1 calc R U . . .
H17C H 0.4835 0.0807 0.3134 0.064 Uiso 1 1 calc R U . . .
C18 C 0.4833(3) 0.1540(2) 0.00056(11) 0.0319(5) Uani 1 1 d . . . . .
H18A H 0.6098 0.1649 0.0071 0.048 Uiso 1 1 calc R U . . .
H18B H 0.4177 0.2149 0.0177 0.048 Uiso 1 1 calc R U . . .
H18C H 0.4596 0.1493 -0.0430 0.048 Uiso 1 1 calc R U . . .
C19 C 0.5855(4) -0.2033(2) -0.07218(13) 0.0393(6) Uani 1 1 d . . . . .
H19A H 0.7137 -0.1942 -0.0742 0.059 Uiso 1 1 calc R U . . .
H19B H 0.5423 -0.2316 -0.1108 0.059 Uiso 1 1 calc R U . . .
H19C H 0.5559 -0.2540 -0.0397 0.059 Uiso 1 1 calc R U . . .
C20 C 0.5713(3) -0.0144(2) -0.10887(11) 0.0303(5) Uani 1 1 d . . . . .
O6 O 0.8699(3) 0.4089(3) 0.28008(15) 0.0771(8) Uani 1 1 d DG . . . .
H6C H 0.9536 0.3612 0.2787 0.116 Uiso 1 1 d DG U . . .
H6D H 0.8833 0.3985 0.2429 0.116 Uiso 1 1 d DG U . . .
O7 O 0.0426(3) 0.2064(3) 0.26620(15) 0.0920(11) Uani 1 1 d DG . . . .
H7C H 0.0535 0.1351 0.2885 0.138 Uiso 1 1 d DG U . . .
H7D H 0.1183 0.1871 0.2356 0.138 Uiso 1 1 d DG U . . .
H3 H 0.384(9) -0.065(5) 0.215(2) 0.106(18) Uiso 1 1 d . . . . .
H2 H 0.411(6) 0.354(4) 0.2056(15) 0.082(15) Uiso 1 1 d D . . . .

loop_
_atom_site_aniso_label
_atom_site_aniso_U_11
_atom_site_aniso_U_22
_atom_site_aniso_U_33
_atom_site_aniso_U_23
_atom_site_aniso_U_13
_atom_site_aniso_U_12
O1 0.0362(10) 0.0420(11) 0.0304(9) -0.0007(8) 0.0033(7) 0.0045(8)
O2 0.0682(13) 0.0344(11) 0.0399(11) -0.0130(9) -0.0171(11) 0.0243(10)
O3 0.0497(12) 0.0306(10) 0.0351(10) 0.0084(8) -0.0006(8) -0.0006(8)
O4 0.0609(13) 0.0768(17) 0.0382(11) 0.0206(11) -0.0133(9) -0.0215(12)
O5 0.0380(10) 0.0514(12) 0.0327(9) 0.0061(8) 0.0028(8) -0.0135(8)
C1 0.0252(12) 0.0508(16) 0.0332(13) -0.0050(12) -0.0019(9) 0.0026(11)
C2 0.0252(11) 0.063(2) 0.0372(14) -0.0046(13) -0.0089(10) 0.0011(12)
C3 0.0349(13) 0.0449(16) 0.0332(13) -0.0057(12) -0.0022(11) -0.0131(12)
C4 0.0319(12) 0.0253(12) 0.0272(12) 0.0000(9) 0.0013(9) -0.0029(9)
C5 0.0256(11) 0.0246(11) 0.0250(11) 0.0005(9) 0.0002(9) -0.0005(9)
C6 0.0259(11) 0.0335(13) 0.0288(12) -0.0031(10) 0.0011(9) 0.0068(9)
C7 0.0310(12) 0.0331(13) 0.0301(13) -0.0013(10) -0.0049(10) 0.0103(10)
C8 0.0272(11) 0.0271(12) 0.0236(11) 0.0004(10) -0.0004(8) 0.0049(9)
C9 0.0252(10) 0.0226(11) 0.0251(11) 0.0019(9) 0.0012(9) 0.0002(8)
C10 0.0241(11) 0.0277(12) 0.0251(11) 0.0005(10) -0.0004(8) 0.0031(9)
C11 0.0286(11) 0.0294(13) 0.0290(11) -0.0010(10) 0.0003(9) 0.0065(10)
C12 0.0459(14) 0.0232(12) 0.0286(12) -0.0021(10) -0.0026(11) 0.0057(11)
C13 0.0369(12) 0.0252(12) 0.0298(12) -0.0024(10) -0.0037(10) -0.0024(10)
C14 0.0286(11) 0.0337(13) 0.0318(12) 0.0004(11) -0.0018(10) -0.0037(10)
C15 0.0329(11) 0.0283(13) 0.0257(11) 0.0028(10) -0.0015(9) 0.0022(10)
C16 0.0399(13) 0.0294(13) 0.0263(12) 0.0005(10) -0.0011(10) 0.0063(10)
C17 0.0577(16) 0.0418(15) 0.0288(13) -0.0019(12) 0.0003(12) 0.0096(13)
C18 0.0402(13) 0.0278(12) 0.0277(11) 0.0038(10) -0.0026(10) 0.0036(10)
C19 0.0538(16) 0.0286(13) 0.0354(14) -0.0051(11) 0.0002(12) 0.0018(11)
C20 0.0351(12) 0.0286(12) 0.0274(12) 0.0014(10) 0.0021(9) -0.0002(10)
O6 0.0652(16) 0.0729(19) 0.093(2) 0.0010(16) -0.0063(15) 0.0083(14)
O7 0.080(2) 0.110(3) 0.086(2) 0.0132(19) 0.0361(17) 0.0368(19)

loop_
_atom_type_symbol
_atom_type_description
_atom_type_scat_dispersion_real
_atom_type_scat_dispersion_imag
_atom_type_scat_source
C C 0.0181 0.0091 'International Tables Vol C Tables 4.2.6.8 and 6.1.1.4'
H H 0.0000 0.0000 'International Tables Vol C Tables 4.2.6.8 and 6.1.1.4'
O O 0.0492 0.0322 'International Tables Vol C Tables 4.2.6.8 and 6.1.1.4'

loop_
_geom_angle_atom_site_label_1
_geom_angle_atom_site_label_2
_geom_angle_atom_site_label_3
_geom_angle
_geom_angle_site_symmetry_1
_geom_angle_site_symmetry_3
_geom_angle_publ_flag
C11 O1 C16 104.59(18) . . ?
C12 O2 H2 110(4) . . ?
C15 O3 H3 110(3) . . ?
C20 O5 H5 109.5 . . ?
C2 C1 C10 113.3(2) . . ?
C2 C1 H1A 108.9 . . ?
C10 C1 H1A 108.9 . . ?
C2 C1 H1B 108.9 . . ?
C10 C1 H1B 108.9 . . ?
H1A C1 H1B 107.7 . . ?
C3 C2 C1 111.1(2) . . ?
C3 C2 H2A 109.4 . . ?
C1 C2 H2A 109.4 . . ?
C3 C2 H2B 109.4 . . ?
C1 C2 H2B 109.4 . . ?
H2A C2 H2B 108.0 . . ?
C2 C3 C4 112.5(2) . . ?
C2 C3 H3A 109.1 . . ?
C4 C3 H3A 109.1 . . ?
C2 C3 H3B 109.1 . . ?
C4 C3 H3B 109.1 . . ?
H3A C3 H3B 107.8 . . ?
C20 C4 C3 109.6(2) . . ?
C20 C4 C19 104.3(2) . . ?
C3 C4 C19 107.7(2) . . ?
C20 C4 C5 116.8(2) . . ?
C3 C4 C5 108.38(19) . . ?
C19 C4 C5 109.8(2) . . ?
C6 C5 C4 116.49(19) . . ?
C6 C5 C10 111.36(19) . . ?
C4 C5 C10 115.38(18) . . ?
C6 C5 H5A 103.9 . . ?
C4 C5 H5A 103.9 . . ?
C10 C5 H5A 103.9 . . ?
C7 C6 C5 109.34(19) . . ?
C7 C6 H6A 109.8 . . ?
C5 C6 H6A 109.8 . . ?
C7 C6 H6B 109.8 . . ?
C5 C6 H6B 109.8 . . ?
H6A C6 H6B 108.3 . . ?
C8 C7 C6 112.0(2) . . ?
C8 C7 H7A 109.2 . . ?
C6 C7 H7A 109.2 . . ?
C8 C7 H7B 109.2 . . ?
C6 C7 H7B 109.2 . . ?
H7A C7 H7B 107.9 . . ?
C7 C8 C14 114.7(2) . . ?
C7 C8 C15 112.5(2) . . ?
C14 C8 C15 97.08(19) . . ?
C7 C8 C9 112.20(19) . . ?
C14 C8 C9 111.89(19) . . ?
C15 C8 C9 107.33(17) . . ?
C11 C9 C8 108.37(18) . . ?
C11 C9 C10 116.76(19) . . ?
C8 C9 C10 117.43(18) . . ?
C11 C9 H9 104.2 . . ?
C8 C9 H9 104.2 . . ?
C10 C9 H9 104.2 . . ?
C18 C10 C1 108.0(2) . . ?
C18 C10 C5 113.15(18) . . ?
C1 C10 C5 108.2(2) . . ?
C18 C10 C9 113.84(19) . . ?
C1 C10 C9 107.24(19) . . ?
C5 C10 C9 106.15(18) . . ?
O1 C11 C12 98.63(19) . . ?
O1 C11 C9 107.30(19) . . ?
C12 C11 C9 115.9(2) . . ?
O1 C11 H11 111.4 . . ?
C12 C11 H11 111.4 . . ?
C9 C11 H11 111.4 . . ?
O2 C12 C11 108.8(2) . . ?
O2 C12 C13 114.1(2) . . ?
C11 C12 C13 100.07(19) . . ?
O2 C12 H12 111.1 . . ?
C11 C12 H12 111.1 . . ?
C13 C12 H12 111.1 . . ?
C12 C13 C14 107.1(2) . . ?
C12 C13 C16 103.1(2) . . ?
C14 C13 C16 104.4(2) . . ?
C12 C13 H13 113.7 . . ?
C14 C13 H13 113.7 . . ?
C16 C13 H13 113.7 . . ?
C8 C14 C13 102.41(19) . . ?
C8 C14 H14A 111.3 . . ?
C13 C14 H14A 111.3 . . ?
C8 C14 H14B 111.3 . . ?
C13 C14 H14B 111.3 . . ?
H14A C14 H14B 109.2 . . ?
O3 C15 C16 114.02(19) . . ?
O3 C15 C8 116.1(2) . . ?
C16 C15 C8 102.73(19) . . ?
O3 C15 H15 107.9 . . ?
C16 C15 H15 107.9 . . ?
C8 C15 H15 107.9 . . ?
O1 C16 C17 108.1(2) . . ?
O1 C16 C15 103.4(2) . . ?
C17 C16 C15 116.4(2) . . ?
O1 C16 C13 103.80(19) . . ?
C17 C16 C13 119.4(2) . . ?
C15 C16 C13 103.8(2) . . ?
C16 C17 H17A 109.5 . . ?
C16 C17 H17B 109.5 . . ?
H17A C17 H17B 109.5 . . ?
C16 C17 H17C 109.5 . . ?
H17A C17 H17C 109.5 . . ?
H17B C17 H17C 109.5 . . ?
C10 C18 H18A 109.5 . . ?
C10 C18 H18B 109.5 . . ?
H18A C18 H18B 109.5 . . ?
C10 C18 H18C 109.5 . . ?
H18A C18 H18C 109.5 . . ?
H18B C18 H18C 109.5 . . ?
C4 C19 H19A 109.5 . . ?
C4 C19 H19B 109.5 . . ?
H19A C19 H19B 109.5 . . ?
C4 C19 H19C 109.5 . . ?
H19A C19 H19C 109.5 . . ?
H19B C19 H19C 109.5 . . ?
O4 C20 O5 122.3(2) . . ?
O4 C20 C4 122.7(2) . . ?
O5 C20 C4 114.7(2) . . ?
H6C O6 H6D 76.8 . . ?
H7C O7 H7D 94.6 . . ?

loop_
_geom_bond_atom_site_label_1
_geom_bond_atom_site_label_2
_geom_bond_distance
_geom_bond_site_symmetry_2
_geom_bond_publ_flag
O1 C11 1.458(3) . ?
O1 C16 1.477(3) . ?
O2 C12 1.427(3) . ?
O2 H2 0.81(2) . ?
O3 C15 1.421(3) . ?
O3 H3 0.97(6) . ?
O4 C20 1.204(3) . ?
O5 C20 1.305(3) . ?
O5 H5 0.8200 . ?
C1 C2 1.525(4) . ?
C1 C10 1.549(3) . ?
C1 H1A 0.9700 . ?
C1 H1B 0.9700 . ?
C2 C3 1.521(4) . ?
C2 H2A 0.9700 . ?
C2 H2B 0.9700 . ?
C3 C4 1.534(3) . ?
C3 H3A 0.9700 . ?
C3 H3B 0.9700 . ?
C4 C20 1.527(3) . ?
C4 C19 1.550(3) . ?
C4 C5 1.558(3) . ?
C5 C6 1.536(3) . ?
C5 C10 1.562(3) . ?
C5 H5A 0.9800 . ?
C6 C7 1.525(3) . ?
C6 H6A 0.9700 . ?
C6 H6B 0.9700 . ?
C7 C8 1.513(3) . ?
C7 H7A 0.9700 . ?
C7 H7B 0.9700 . ?
C8 C14 1.533(3) . ?
C8 C15 1.548(3) . ?
C8 C9 1.565(3) . ?
C9 C11 1.551(3) . ?
C9 C10 1.575(3) . ?
C9 H9 0.9800 . ?
C10 C18 1.533(3) . ?
C11 C12 1.522(4) . ?
C11 H11 0.9800 . ?
C12 C13 1.521(4) . ?
C12 H12 0.9800 . ?
C13 C14 1.544(4) . ?
C13 C16 1.558(4) . ?
C13 H13 0.9800 . ?
C14 H14A 0.9700 . ?
C14 H14B 0.9700 . ?
C15 C16 1.529(3) . ?
C15 H15 0.9800 . ?
C16 C17 1.493(3) . ?
C17 H17A 0.9600 . ?
C17 H17B 0.9600 . ?
C17 H17C 0.9600 . ?
C18 H18A 0.9600 . ?
C18 H18B 0.9600 . ?
C18 H18C 0.9600 . ?
C19 H19A 0.9600 . ?
C19 H19B 0.9600 . ?
C19 H19C 0.9600 . ?
O6 H6C 0.8499 . ?
O6 H6D 0.8214 . ?
O7 H7C 0.9944 . ?
O7 H7D 0.9001 . ?

loop_
_geom_hbond_atom_site_label_D
_geom_hbond_atom_site_label_H
_geom_hbond_atom_site_label_A
_geom_hbond_distance_DH
_geom_hbond_distance_HA
_geom_hbond_distance_DA
_geom_hbond_angle_DHA
_geom_hbond_site_symmetry_A
O5 H5 O2 0.82 1.79 2.589(3) 164.6 4
C17 H17A O3 0.96 2.61 3.401(4) 140.4 3_655
O6 H6C O7 0.85 2.01 2.789 151.9 1_655
O7 H7D O1 0.90 2.02 2.844(3) 152.0 .
O3 H3 O1 0.97(6) 2.24(6) 2.721(3) 109(4) .
O3 H3 O6 0.97(6) 1.92(6) 2.842(3) 157(5) 3_645
O2 H2 O3 0.81(2) 1.88(3) 2.680(3) 168(5) 3_655
O6 H6D O4 0.82 2.39 3.028(4) 135.7 4

loop_
_geom_torsion_atom_site_label_1
_geom_torsion_atom_site_label_2
_geom_torsion_atom_site_label_3
_geom_torsion_atom_site_label_4
_geom_torsion
_geom_torsion_site_symmetry_1
_geom_torsion_site_symmetry_2
_geom_torsion_site_symmetry_3
_geom_torsion_site_symmetry_4
_geom_torsion_publ_flag
C10 C1 C2 C3 56.8(3) . . . . ?
C1 C2 C3 C4 -58.0(3) . . . . ?
C2 C3 C4 C20 -73.4(3) . . . . ?
C2 C3 C4 C19 173.8(2) . . . . ?
C2 C3 C4 C5 55.1(3) . . . . ?
C20 C4 C5 C6 -62.8(3) . . . . ?
C3 C4 C5 C6 172.9(2) . . . . ?
C19 C4 C5 C6 55.5(3) . . . . ?
C20 C4 C5 C10 70.5(3) . . . . ?
C3 C4 C5 C10 -53.7(3) . . . . ?
C19 C4 C5 C10 -171.1(2) . . . . ?
C4 C5 C6 C7 -158.6(2) . . . . ?
C10 C5 C6 C7 66.2(3) . . . . ?
C5 C6 C7 C8 -60.1(3) . . . . ?
C6 C7 C8 C14 -80.6(3) . . . . ?
C6 C7 C8 C15 169.7(2) . . . . ?
C6 C7 C8 C9 48.6(3) . . . . ?
C7 C8 C9 C11 -179.3(2) . . . . ?
C14 C8 C9 C11 -48.7(2) . . . . ?
C15 C8 C9 C11 56.7(2) . . . . ?
C7 C8 C9 C10 -44.3(3) . . . . ?
C14 C8 C9 C10 86.3(2) . . . . ?
C15 C8 C9 C10 -168.4(2) . . . . ?
C2 C1 C10 C18 70.4(3) . . . . ?
C2 C1 C10 C5 -52.4(3) . . . . ?
C2 C1 C10 C9 -166.5(2) . . . . ?
C6 C5 C10 C18 68.2(2) . . . . ?
C4 C5 C10 C18 -67.5(2) . . . . ?
C6 C5 C10 C1 -172.1(2) . . . . ?
C4 C5 C10 C1 52.2(3) . . . . ?
C6 C5 C10 C9 -57.3(2) . . . . ?
C4 C5 C10 C9 166.99(18) . . . . ?
C11 C9 C10 C18 53.3(3) . . . . ?
C8 C9 C10 C18 -77.9(3) . . . . ?
C11 C9 C10 C1 -66.1(3) . . . . ?
C8 C9 C10 C1 162.7(2) . . . . ?
C11 C9 C10 C5 178.47(19) . . . . ?
C8 C9 C10 C5 47.2(2) . . . . ?
C16 O1 C11 C12 -50.7(2) . . . . ?
C16 O1 C11 C9 70.0(2) . . . . ?
C8 C9 C11 O1 -58.9(2) . . . . ?
C10 C9 C11 O1 165.77(19) . . . . ?
C8 C9 C11 C12 50.1(3) . . . . ?
C10 C9 C11 C12 -85.2(3) . . . . ?
O1 C11 C12 O2 -67.6(2) . . . . ?
C9 C11 C12 O2 178.35(19) . . . . ?
O1 C11 C12 C13 52.3(2) . . . . ?
C9 C11 C12 C13 -61.8(3) . . . . ?
O2 C12 C13 C14 -168.8(2) . . . . ?
C11 C12 C13 C14 75.2(2) . . . . ?
O2 C12 C13 C16 81.3(3) . . . . ?
C11 C12 C13 C16 -34.7(2) . . . . ?
C7 C8 C14 C13 -169.1(2) . . . . ?
C15 C8 C14 C13 -50.4(2) . . . . ?
C9 C8 C14 C13 61.6(2) . . . . ?
C12 C13 C14 C8 -77.6(2) . . . . ?
C16 C13 C14 C8 31.3(2) . . . . ?
C7 C8 C15 O3 -62.9(3) . . . . ?
C14 C8 C15 O3 176.6(2) . . . . ?
C9 C8 C15 O3 61.0(3) . . . . ?
C7 C8 C15 C16 172.0(2) . . . . ?
C14 C8 C15 C16 51.5(2) . . . . ?
C9 C8 C15 C16 -64.2(2) . . . . ?
C11 O1 C16 C17 156.3(2) . . . . ?
C11 O1 C16 C15 -79.7(2) . . . . ?
C11 O1 C16 C13 28.5(2) . . . . ?
O3 C15 C16 O1 -51.0(2) . . . . ?
C8 C15 C16 O1 75.5(2) . . . . ?
O3 C15 C16 C17 67.4(3) . . . . ?
C8 C15 C16 C17 -166.1(2) . . . . ?
O3 C15 C16 C13 -159.2(2) . . . . ?
C8 C15 C16 C13 -32.7(2) . . . . ?
C12 C13 C16 O1 5.0(2) . . . . ?
C14 C13 C16 O1 -106.9(2) . . . . ?
C12 C13 C16 C17 -115.4(3) . . . . ?
C14 C13 C16 C17 132.7(2) . . . . ?
C12 C13 C16 C15 112.9(2) . . . . ?
C14 C13 C16 C15 1.0(2) . . . . ?
C3 C4 C20 O4 -25.1(4) . . . . ?
C19 C4 C20 O4 89.9(3) . . . . ?
C5 C4 C20 O4 -148.8(3) . . . . ?
C3 C4 C20 O5 160.7(2) . . . . ?
C19 C4 C20 O5 -84.3(3) . . . . ?
C5 C4 C20 O5 37.0(3) . . . . ?
